data_2211684
loop_
_publ_author_name
'Deng, Zhao-Peng'
'Gao, Shan'
'Ng, Seik Weng'

_publ_section_title
;Bis(4-formylbenzoato-<i>{\k</i>}^2^<i>O</i>,<i>O</i>')(1,10-phenanthroline-<i>{\k</i>}^2^<i>N</i>,<i>N</i>')cadmium(II)--bis(<i>{\m</i>}~2~-4-formylbenzoato-<i>{\k</i>}^2^<i>O</i>:<i>O</i>')bis[(4-formylbenzoato-<i>{\k</i>}^2^<i>O</i>,<i>O</i>')(1,10-phenanthroline-<i>{\k</i>}^2^<i>N</i>,<i>N</i>')cadmium(II)]
 (1/1)
;
_journal_coeditor_code XU2164
_journal_issue 12
_journal_name_full 'Acta Crystallographica Section E'
_journal_page_first m3432
_journal_page_last m3434
_journal_paper_doi 10.1107/S1600536806048082
_journal_volume 62
_journal_year 2006
_chemical_formula_iupac '[Cd (C8 H5 O3)2 (C12 H8 N2)] [Cd2 (C8 H5 O3)4 (C12 H8 N2)2]'
_chemical_formula_moiety 'C56 H36 Cd2 N4 O12, C28 H18 Cd N2 O6'
_chemical_formula_sum 'C84 H54 Cd3 N6 O18'
_chemical_formula_weight 1772.53
_chemical_name_systematic
;
Bis(4-formylbenzoato-<i>\k</i>^2^<i>O</i>,<i>O</i>')(1,10-phenanthroline-\
<i>\k</i>^2^<i>N</i>,<i>N</i>')cadmium(II)--bis(<i>\m</i>~2~-4-\
formylbenzoato-<i>\k</i>^2^<i>O</i>:<i>O</i>')bis[(4-formylbenzoato-\
<i>\k</i>^2^<i>O</i>,<i>O</i>')(1,10-phenanthroline-<i>\k</i>^2^<i>N</i>,\
<i>N</i>')cadmium(II)] (1/1)
;
_space_group_IT_number 18
_symmetry_cell_setting orthorhombic
_symmetry_space_group_name_Hall 'P 2 2ab'
_symmetry_space_group_name_H-M 'P 21 21 2'
_atom_sites_solution_hydrogens geom
_atom_sites_solution_primary direct
_atom_sites_solution_secondary difmap
_audit_creation_method SHELXL-97
_cell_angle_alpha 90.00
_cell_angle_beta 90.00
_cell_angle_gamma 90.00
_cell_formula_units_Z 2
_cell_length_a 16.082(3)
_cell_length_b 23.602(5)
_cell_length_c 9.710(2)
_cell_measurement_reflns_used 28763
_cell_measurement_temperature 295(2)
_cell_measurement_theta_max 27.5
_cell_measurement_theta_min 3.0
_cell_volume 3685.6(13)
_computing_cell_refinement RAPID-AUTO
_computing_data_collection 'RAPID-AUTO (Rigaku, 1998)'
_computing_data_reduction 'CrystalStructure (Rigaku/MSC, 2002)'
_computing_molecular_graphics 'X-Seed (Barbour, 2001)'
_computing_publication_material 'publCIF (Westrip, 2006)'
_computing_structure_refinement 'SHELXL97 (Sheldrick, 1997)'
_computing_structure_solution 'SHELXS97 (Sheldrick, 1997)'
_diffrn_ambient_temperature 295(2)
_diffrn_measured_fraction_theta_full 1.00
_diffrn_measured_fraction_theta_max 1.00
_diffrn_measurement_device_type 'Rigaku R-AXIS RAPID IP diffractometer'
_diffrn_measurement_method '\w scan'
_diffrn_radiation_monochromator graphite
_diffrn_radiation_source 'fine-focus sealed tube'
_diffrn_radiation_type MoK\a
_diffrn_radiation_wavelength 0.71073
_diffrn_reflns_av_R_equivalents 0.042
_diffrn_reflns_av_sigmaI/netI 0.036
_diffrn_reflns_limit_h_max 20
_diffrn_reflns_limit_h_min -20
_diffrn_reflns_limit_k_max 30
_diffrn_reflns_limit_k_min -30
_diffrn_reflns_limit_l_max 12
_diffrn_reflns_limit_l_min -12
_diffrn_reflns_number 35764
_diffrn_reflns_theta_full 27.5
_diffrn_reflns_theta_max 27.5
_diffrn_reflns_theta_min 3.0
_diffrn_standards_decay_% 0
_diffrn_standards_interval_count 0
_diffrn_standards_interval_time 0
_diffrn_standards_number 0
_exptl_absorpt_coefficient_mu 0.936
_exptl_absorpt_correction_T_max 0.850
_exptl_absorpt_correction_T_min 0.585
_exptl_absorpt_correction_type multi-scan
_exptl_absorpt_process_details '(ABSCOR; Higashi, 1995)'
_exptl_crystal_colour Colorless
_exptl_crystal_density_diffrn 1.597
_exptl_crystal_density_method 'not measured'
_exptl_crystal_description Prism
_exptl_crystal_F_000 1776
_exptl_crystal_size_max 0.36
_exptl_crystal_size_mid 0.25
_exptl_crystal_size_min 0.18
_refine_diff_density_max 0.34
_refine_diff_density_min -0.23
_refine_ls_abs_structure_details 'Flack (1983), 3774 Friedel pairs'
_refine_ls_abs_structure_Flack 0.30(2)
_refine_ls_extinction_method none
_refine_ls_goodness_of_fit_ref 0.99
_refine_ls_hydrogen_treatment constr
_refine_ls_matrix_type full
_refine_ls_number_parameters 502
_refine_ls_number_reflns 8434
_refine_ls_number_restraints 324
_refine_ls_restrained_S_all 1.03
_refine_ls_R_factor_all 0.051
_refine_ls_R_factor_gt 0.033
_refine_ls_shift/su_max 0.001
_refine_ls_shift/su_mean <0.001
_refine_ls_structure_factor_coef Fsqd
_refine_ls_weighting_details 'calc w=1/[\s^2^(Fo^2^)+(0.0353P)^2^] where P=(Fo^2^+2Fc^2^)/3'
_refine_ls_weighting_scheme calc
_refine_ls_wR_factor_gt 0.064
_refine_ls_wR_factor_ref 0.069
_reflns_number_gt 6532
_reflns_number_total 8434
_reflns_threshold_expression I>2\s(I)
_cod_data_source_file xu2164.cif
_cod_data_source_block I
_cod_database_code 2211684
_cod_database_fobs_code 2211684

loop_
_symmetry_equiv_pos_as_xyz
'x, y, z'
'-x, -y, z'
'x+1/2, -y+1/2, -z'
'-x+1/2, y+1/2, -z'

loop_
_atom_site_type_symbol
_atom_site_label
_atom_site_fract_x
_atom_site_fract_y
_atom_site_fract_z
_atom_site_U_iso_or_equiv
_atom_site_adp_type
_atom_site_calc_flag
_atom_site_refinement_flags
_atom_site_occupancy
Cd Cd1 1.0000 0.5000 0.46452(4) 0.06874(12) Uani d S 1
Cd Cd2 0.616248(14) 0.472156(10) 0.41917(2) 0.04846(7) Uani d . 1
O O1 0.96079(19) 0.41482(13) 0.5850(4) 0.0835(8) Uani d U 1
O O2 1.09004(17) 0.44148(12) 0.5717(3) 0.0790(8) Uani d U 1
O O3 1.2095(3) 0.19482(16) 0.9209(5) 0.1347(16) Uani d U 1
O O4 0.67160(18) 0.41834(11) 0.5965(3) 0.0711(7) Uani d U 1
O O5 0.68777(18) 0.38202(12) 0.3925(3) 0.0790(8) Uani d U 1
O O6 0.8638(2) 0.17257(14) 0.8689(4) 0.0964(11) Uani d U 1
O O7 0.48329(15) 0.43500(10) 0.4347(3) 0.0641(6) Uani d U 1
O O8 0.38509(19) 0.45684(10) 0.5816(3) 0.0754(7) Uani d U 1
O O9 0.5222(3) 0.17470(17) 0.7905(6) 0.1523(19) Uani d U 1
N N1 0.93567(19) 0.46271(13) 0.2736(3) 0.0640(8) Uani d U 1
N N2 0.59300(16) 0.46266(11) 0.1829(3) 0.0472(6) Uani d U 1
N N3 0.71243(16) 0.52849(13) 0.3001(3) 0.0517(6) Uani d U 1
C C1 1.0356(3) 0.40685(17) 0.6072(4) 0.0641(10) Uani d U 1
C C2 1.0629(3) 0.35495(16) 0.6827(4) 0.0621(10) Uani d U 1
C C3 1.0048(3) 0.3175(2) 0.7329(6) 0.0962(15) Uani d U 1
H H3 0.9484 0.3241 0.7182 0.115 Uiso calc R 1
C C4 1.0302(4) 0.2703(2) 0.8048(7) 0.1112(19) Uani d U 1
H H4 0.9907 0.2457 0.8408 0.133 Uiso calc R 1
C C5 1.1136(4) 0.25918(18) 0.8242(5) 0.0844(13) Uani d U 1
C C6 1.1714(3) 0.29677(19) 0.7752(5) 0.0791(13) Uani d U 1
H H6 1.2278 0.2901 0.7892 0.095 Uiso calc R 1
C C7 1.1461(3) 0.34401(19) 0.7060(5) 0.0731(11) Uani d U 1
H H7 1.1858 0.3694 0.6737 0.088 Uiso calc R 1
C C8 1.1393(5) 0.2084(2) 0.8999(7) 0.121(2) Uani d U 1
H H8 1.0976 0.1851 0.9342 0.145 Uiso calc R 1
C C9 0.8736(3) 0.42630(19) 0.2759(6) 0.0873(13) Uani d U 1
H H9 0.8527 0.4148 0.3607 0.105 Uiso calc R 1
C C10 0.8382(4) 0.4045(2) 0.1571(8) 0.1061(19) Uani d U 1
H H10 0.7942 0.3790 0.1624 0.127 Uiso calc R 1
C C11 0.8681(4) 0.4205(2) 0.0351(7) 0.107(2) Uani d U 1
H H11 0.8451 0.4058 -0.0451 0.128 Uiso calc R 1
C C12 0.9343(3) 0.4596(2) 0.0266(5) 0.0885(15) Uani d U 1
C C13 0.9667(2) 0.47992(18) 0.1510(4) 0.0652(11) Uani d U 1
C C14 0.9691(3) 0.4812(3) -0.0977(5) 0.116(2) Uani d U 1
H H14 0.9479 0.4687 -0.1815 0.139 Uiso calc R 1
C C15 0.6965(2) 0.37964(15) 0.5196(4) 0.0552(9) Uani d U 1
C C16 0.7371(2) 0.32863(14) 0.5819(4) 0.0519(8) Uani d U 1
C C17 0.7438(3) 0.32233(17) 0.7227(4) 0.0651(10) Uani d U 1
H H17 0.7245 0.3508 0.7807 0.078 Uiso calc R 1
C C18 0.7789(3) 0.27400(17) 0.7783(4) 0.0680(11) Uani d U 1
H H18 0.7827 0.2699 0.8734 0.082 Uiso calc R 1
C C19 0.8083(2) 0.23179(16) 0.6927(4) 0.0585(9) Uani d U 1
C C20 0.8011(3) 0.23832(17) 0.5542(4) 0.0757(12) Uani d U 1
H H20 0.8195 0.2095 0.4964 0.091 Uiso calc R 1
C C21 0.7670(3) 0.28678(16) 0.4971(4) 0.0736(12) Uani d U 1
H H21 0.7643 0.2910 0.4019 0.088 Uiso calc R 1
C C22 0.8480(3) 0.18045(17) 0.7510(5) 0.0714(11) Uani d U 1
H H22 0.8618 0.1517 0.6895 0.086 Uiso calc R 1
C C23 0.4393(2) 0.42364(14) 0.5379(4) 0.0539(8) Uani d U 1
C C24 0.4496(2) 0.36763(13) 0.6087(4) 0.0487(8) Uani d U 1
C C25 0.4033(2) 0.35592(14) 0.7255(3) 0.0512(8) Uani d U 1
H H25 0.3660 0.3826 0.7593 0.061 Uiso calc R 1
C C26 0.4125(2) 0.30439(14) 0.7918(4) 0.0587(9) Uani d U 1
H H26 0.3813 0.2964 0.8701 0.070 Uiso calc R 1
C C27 0.4674(3) 0.26525(16) 0.7422(5) 0.0697(11) Uani d U 1
C C28 0.5134(3) 0.27651(17) 0.6262(5) 0.0805(14) Uani d U 1
H H28 0.5503 0.2495 0.5926 0.097 Uiso calc R 1
C C29 0.5050(2) 0.32804(14) 0.5590(4) 0.0662(10) Uani d U 1
H H29 0.5366 0.3358 0.4810 0.079 Uiso calc R 1
C C30 0.4757(4) 0.2104(2) 0.8182(7) 0.1096(19) Uani d U 1
H H30 0.4409 0.2045 0.8934 0.132 Uiso calc R 1
C C31 0.64849(19) 0.48754(12) 0.1003(3) 0.0456(8) Uani d U 1
C C32 0.5348(2) 0.43054(16) 0.1264(4) 0.0568(9) Uani d U 1
H H32 0.4960 0.4132 0.1836 0.068 Uiso calc R 1
C C33 0.5292(2) 0.42158(16) -0.0140(4) 0.0632(10) Uani d U 1
H H33 0.4870 0.3990 -0.0495 0.076 Uiso calc R 1
C C34 0.5850(3) 0.44562(16) -0.0992(4) 0.0663(10) Uani d U 1
H H34 0.5821 0.4394 -0.1937 0.080 Uiso calc R 1
C C35 0.6478(2) 0.48024(15) -0.0439(3) 0.0549(9) Uani d U 1
C C36 0.7088(3) 0.50861(19) -0.1254(4) 0.0708(12) Uani d U 1
H H36 0.7093 0.5031 -0.2202 0.085 Uiso calc R 1
C C37 0.7654(2) 0.54292(17) -0.0684(4) 0.0701(11) Uani d U 1
H H37 0.8039 0.5610 -0.1246 0.084 Uiso calc R 1
C C38 0.7679(2) 0.55237(15) 0.0768(4) 0.0578(8) Uani d U 1
C C39 0.8254(3) 0.58766(18) 0.1409(5) 0.0710(12) Uani d U 1
H H39 0.8633 0.6081 0.0883 0.085 Uiso calc R 1
C C40 0.8261(3) 0.59218(18) 0.2795(5) 0.0762(12) Uani d U 1
H H40 0.8647 0.6155 0.3228 0.091 Uiso calc R 1
C C41 0.7686(2) 0.56183(16) 0.3572(4) 0.0638(10) Uani d U 1
H H41 0.7698 0.5651 0.4526 0.077 Uiso calc R 1
C C42 0.7110(2) 0.52326(15) 0.1613(3) 0.0484(8) Uani d U 1

loop_
_atom_site_aniso_label
_atom_site_aniso_U_11
_atom_site_aniso_U_22
_atom_site_aniso_U_33
_atom_site_aniso_U_12
_atom_site_aniso_U_13
_atom_site_aniso_U_23
Cd1 0.0896(3) 0.0668(2) 0.0498(2) 0.0026(2) 0.000 0.000
Cd2 0.05776(13) 0.04819(12) 0.03943(11) 0.00322(12) -0.00090(11) -0.00378(10)
O1 0.0758(19) 0.091(2) 0.084(2) 0.0063(15) 0.0006(19) 0.0165(19)
O2 0.0801(17) 0.0757(16) 0.0811(19) -0.0020(14) 0.0196(16) 0.0175(16)
O3 0.191(4) 0.100(3) 0.114(3) 0.056(3) -0.057(3) -0.016(2)
O4 0.0943(19) 0.0564(15) 0.0627(17) 0.0219(14) -0.0021(15) -0.0053(14)
O5 0.101(2) 0.0843(19) 0.0513(18) 0.0359(16) 0.0065(14) 0.0071(14)
O6 0.116(3) 0.089(2) 0.083(2) 0.0148(19) -0.0245(19) 0.0211(17)
O7 0.0709(15) 0.0698(14) 0.0517(14) -0.0162(13) 0.0047(13) 0.0087(12)
O8 0.117(2) 0.0590(14) 0.0503(13) 0.0308(15) 0.0152(17) 0.0100(12)
O9 0.128(3) 0.086(2) 0.243(5) 0.036(3) 0.014(4) 0.056(3)
N1 0.0664(19) 0.064(2) 0.062(2) 0.0050(17) -0.0010(15) -0.0065(16)
N2 0.0507(15) 0.0466(15) 0.0441(14) -0.0017(13) -0.0039(12) -0.0060(12)
N3 0.0535(16) 0.0501(14) 0.0514(16) -0.0002(16) -0.0101(12) -0.0009(15)
C1 0.074(3) 0.065(2) 0.054(2) 0.002(2) 0.014(2) -0.0021(18)
C2 0.070(3) 0.061(2) 0.056(2) -0.004(2) 0.0019(19) -0.0016(18)
C3 0.073(3) 0.095(3) 0.121(4) -0.017(3) -0.014(3) 0.032(3)
C4 0.106(4) 0.087(3) 0.140(5) -0.031(3) -0.024(3) 0.048(3)
C5 0.097(3) 0.061(2) 0.095(3) 0.001(3) -0.031(3) -0.002(2)
C6 0.070(3) 0.075(3) 0.092(3) 0.007(2) -0.017(3) -0.009(3)
C7 0.066(3) 0.074(3) 0.079(3) -0.007(2) 0.008(2) -0.003(2)
C8 0.159(5) 0.076(3) 0.129(5) 0.002(3) -0.042(4) 0.010(3)
C9 0.079(3) 0.075(3) 0.108(4) 0.001(3) -0.004(3) -0.012(3)
C10 0.086(3) 0.087(3) 0.146(5) 0.012(3) -0.028(4) -0.037(4)
C11 0.100(4) 0.100(4) 0.120(4) 0.037(3) -0.044(3) -0.057(3)
C12 0.089(3) 0.107(4) 0.070(3) 0.043(3) -0.021(2) -0.029(3)
C13 0.068(2) 0.074(3) 0.054(2) 0.0241(19) -0.0046(16) -0.0119(18)
C14 0.127(5) 0.159(6) 0.061(3) 0.072(4) -0.020(2) -0.030(3)
C15 0.054(2) 0.053(2) 0.059(2) 0.0033(17) 0.0049(17) 0.0024(18)
C16 0.0508(18) 0.0535(18) 0.0513(18) 0.0060(15) 0.0056(18) -0.0028(18)
C17 0.075(3) 0.067(2) 0.054(2) 0.015(2) 0.0034(19) -0.0103(18)
C18 0.080(3) 0.075(3) 0.049(2) 0.012(2) -0.003(2) 0.0056(19)
C19 0.057(2) 0.058(2) 0.060(2) 0.0060(17) -0.0023(17) 0.0001(18)
C20 0.099(3) 0.068(2) 0.061(3) 0.028(2) -0.006(2) -0.010(2)
C21 0.102(3) 0.072(3) 0.047(2) 0.030(2) 0.001(2) -0.0064(18)
C22 0.070(2) 0.060(2) 0.084(3) 0.007(2) -0.003(2) 0.005(2)
C23 0.067(2) 0.0491(18) 0.0461(19) -0.0037(17) -0.0068(17) -0.0026(16)
C24 0.0491(18) 0.0430(16) 0.054(2) -0.0056(15) -0.0030(16) -0.0019(15)
C25 0.058(2) 0.0484(18) 0.0476(18) -0.0025(16) -0.0003(16) -0.0019(15)
C26 0.065(2) 0.0521(19) 0.059(2) -0.0126(18) -0.0049(17) 0.0065(17)
C27 0.061(2) 0.050(2) 0.098(3) -0.0080(19) -0.012(2) 0.015(2)
C28 0.063(2) 0.054(2) 0.124(4) 0.008(2) 0.009(3) -0.006(2)
C29 0.061(2) 0.0516(19) 0.086(3) 0.0022(18) 0.022(2) -0.0043(19)
C30 0.105(4) 0.069(3) 0.155(5) 0.005(3) -0.002(4) 0.022(3)
C31 0.0486(16) 0.0444(18) 0.0438(18) 0.0073(13) -0.0062(14) 0.0011(13)
C32 0.059(2) 0.056(2) 0.055(2) -0.0055(17) -0.0003(16) -0.0067(16)
C33 0.070(2) 0.062(2) 0.058(2) -0.0034(19) -0.0164(19) -0.0132(18)
C34 0.078(2) 0.076(2) 0.045(2) 0.010(2) -0.0166(19) -0.0131(19)
C35 0.062(2) 0.060(2) 0.0427(18) 0.0117(17) -0.0048(15) 0.0017(15)
C36 0.078(3) 0.089(3) 0.045(2) 0.019(2) 0.0007(18) 0.013(2)
C37 0.063(2) 0.082(3) 0.065(2) -0.002(2) 0.007(2) 0.028(2)
C38 0.0538(19) 0.0571(18) 0.063(2) 0.0053(16) -0.0038(19) 0.0143(19)
C39 0.059(2) 0.065(2) 0.089(3) -0.007(2) -0.006(2) 0.016(2)
C40 0.060(2) 0.071(3) 0.098(3) -0.013(2) -0.023(2) -0.002(2)
C41 0.059(2) 0.067(2) 0.065(2) -0.009(2) -0.0101(19) -0.0028(19)
C42 0.0503(18) 0.0447(17) 0.0501(19) 0.0065(17) -0.0036(14) 0.0057(15)

loop_
_atom_type_symbol
_atom_type_description
_atom_type_scat_dispersion_real
_atom_type_scat_dispersion_imag
_atom_type_scat_source
C C 0.0033 0.0016 'International Tables Vol C Tables 4.2.6.8 and 6.1.1.4'
H H 0.0000 0.0000 'International Tables Vol C Tables 4.2.6.8 and 6.1.1.4'
N N 0.0061 0.0033 'International Tables Vol C Tables 4.2.6.8 and 6.1.1.4'
O O 0.0106 0.0060 'International Tables Vol C Tables 4.2.6.8 and 6.1.1.4'
Cd Cd -0.8075 1.2024 'International Tables Vol C Tables 4.2.6.8 and 6.1.1.4'

loop_
_geom_angle_atom_site_label_1
_geom_angle_atom_site_label_2
_geom_angle_atom_site_label_3
_geom_angle_site_symmetry_1
_geom_angle_site_symmetry_3
_geom_angle
O1 Cd1 O1 . 2_765 121.9(2)
O1 Cd1 O2 . . 55.50(10)
O1 Cd1 O2 . 2_765 96.80(10)
O1 Cd1 N1 . . 87.40(10)
O1 Cd1 N1 . 2_765 146.0(10)
O2 Cd1 N1 . . 115.30(10)
O2 Cd1 O2 . 2_765 125.0(2)
O2 Cd1 N1 . 2_765 108.50(10)
N1 Cd1 N1 . 2_765 72.5(2)
O8 Cd2 O7 2_665 . 102.90(10)
O8 Cd2 O4 2_665 . 83.90(10)
O7 Cd2 O4 . . 95.70(10)
O8 Cd2 N2 2_665 . 137.90(10)
O7 Cd2 N2 . . 83.10(10)
O4 Cd2 N2 . . 137.60(10)
O8 Cd2 N3 2_665 . 86.10(10)
O7 Cd2 N3 . . 148.90(10)
O4 Cd2 N3 . . 115.10(10)
N2 Cd2 N3 . . 71.10(10)
O8 Cd2 O5 2_665 . 135.60(10)
O7 Cd2 O5 . . 96.50(10)
O4 Cd2 O5 . . 54.40(10)
N2 Cd2 O5 . . 83.50(10)
N3 Cd2 O5 . . 97.60(10)
C1 O1 Cd1 . . 87.5(3)
C1 O2 Cd1 . . 94.5(3)
C15 O4 Cd2 . . 94.6(2)
C15 O5 Cd2 . . 89.3(2)
C23 O7 Cd2 . . 130.8(2)
C23 O8 Cd2 . 2_665 103.4(2)
C9 N1 C13 . . 119.4(4)
C9 N1 Cd1 . . 125.2(3)
C13 N1 Cd1 . . 115.4(3)
C32 N2 C31 . . 118.4(3)
C32 N2 Cd2 . . 125.1(2)
C31 N2 Cd2 . . 116.1(2)
C41 N3 C42 . . 119.0(3)
C41 N3 Cd2 . . 125.6(3)
C42 N3 Cd2 . . 115.4(2)
O1 C1 O2 . . 122.4(4)
O1 C1 C2 . . 119.7(4)
O2 C1 C2 . . 117.8(4)
C3 C2 C7 . . 118.7(4)
C3 C2 C1 . . 120.0(4)
C7 C2 C1 . . 121.2(4)
C2 C3 C4 . . 119.8(5)
C2 C3 H3 . . 120.1
C4 C3 H3 . . 120.1
C3 C4 C5 . . 120.8(5)
C3 C4 H4 . . 119.6
C5 C4 H4 . . 119.6
C6 C5 C4 . . 119.3(4)
C6 C5 C8 . . 120.8(5)
C4 C5 C8 . . 119.9(5)
C7 C6 C5 . . 119.8(4)
C7 C6 H6 . . 120.1
C5 C6 H6 . . 120.1
C6 C7 C2 . . 121.5(4)
C6 C7 H7 . . 119.3
C2 C7 H7 . . 119.3
O3 C8 C5 . . 125.0(7)
O3 C8 H8 . . 117.5
C5 C8 H8 . . 117.5
N1 C9 C10 . . 122.7(5)
N1 C9 H9 . . 118.7
C10 C9 H9 . . 118.7
C11 C10 C9 . . 119.1(6)
C11 C10 H10 . . 120.5
C9 C10 H10 . . 120.5
C10 C11 C12 . . 120.6(5)
C10 C11 H11 . . 119.7
C12 C11 H11 . . 119.7
C13 C12 C11 . . 117.1(5)
C13 C12 C14 . . 117.5(5)
C11 C12 C14 . . 125.4(5)
N1 C13 C12 . . 121.2(4)
N1 C13 C13 . 2_765 118.4(2)
C12 C13 C13 . 2_765 120.4(3)
C14 C14 C12 2_765 . 122.1(3)
C14 C14 H14 2_765 . 119.0
C12 C14 H14 . . 119.0
O5 C15 O4 . . 121.7(4)
O5 C15 C16 . . 119.1(3)
O4 C15 C16 . . 119.2(4)
O5 C15 Cd2 . . 63.5(2)
O4 C15 Cd2 . . 58.21(19)
C16 C15 Cd2 . . 176.6(3)
C21 C16 C17 . . 119.3(3)
C21 C16 C15 . . 119.3(4)
C17 C16 C15 . . 121.4(3)
C16 C17 C18 . . 120.5(4)
C16 C17 H17 . . 119.8
C18 C17 H17 . . 119.8
C19 C18 C17 . . 120.0(4)
C19 C18 H18 . . 120.0
C17 C18 H18 . . 120.0
C20 C19 C18 . . 119.0(4)
C20 C19 C22 . . 120.5(4)
C18 C19 C22 . . 120.5(4)
C19 C20 C21 . . 121.6(4)
C19 C20 H20 . . 119.2
C21 C20 H20 . . 119.2
C16 C21 C20 . . 119.5(4)
C16 C21 H21 . . 120.2
C20 C21 H21 . . 120.2
O6 C22 C19 . . 126.0(4)
O6 C22 H22 . . 117.0
C19 C22 H22 . . 117.0
O8 C23 O7 . . 122.1(3)
O8 C23 C24 . . 118.5(3)
O7 C23 C24 . . 119.4(3)
C29 C24 C25 . . 119.9(3)
C29 C24 C23 . . 120.6(3)
C25 C24 C23 . . 119.4(3)
C24 C25 C26 . . 119.9(3)
C24 C25 H25 . . 120.0
C26 C25 H25 . . 120.0
C27 C26 C25 . . 120.0(4)
C27 C26 H26 . . 120.0
C25 C26 H26 . . 120.0
C26 C27 C28 . . 120.4(4)
C26 C27 C30 . . 118.0(5)
C28 C27 C30 . . 121.6(4)
C27 C28 C29 . . 120.2(4)
C27 C28 H28 . . 119.9
C29 C28 H28 . . 119.9
C24 C29 C28 . . 119.5(4)
C24 C29 H29 . . 120.2
C28 C29 H29 . . 120.2
O9 C30 C27 . . 124.9(6)
O9 C30 H30 . . 117.6
C27 C30 H30 . . 117.6
N2 C31 C35 . . 122.5(3)
N2 C31 C42 . . 118.5(3)
C35 C31 C42 . . 119.0(3)
N2 C32 C33 . . 122.9(4)
N2 C32 H32 . . 118.6
C33 C32 H32 . . 118.6
C34 C33 C32 . . 119.9(4)
C34 C33 H33 . . 120.1
C32 C33 H33 . . 120.1
C33 C34 C35 . . 119.3(3)
C33 C34 H34 . . 120.4
C35 C34 H34 . . 120.4
C34 C35 C31 . . 117.1(3)
C34 C35 C36 . . 123.7(3)
C31 C35 C36 . . 119.2(3)
C37 C36 C35 . . 121.5(4)
C37 C36 H36 . . 119.3
C35 C36 H36 . . 119.3
C36 C37 C38 . . 121.5(4)
C36 C37 H37 . . 119.2
C38 C37 H37 . . 119.2
C39 C38 C42 . . 117.6(4)
C39 C38 C37 . . 123.7(4)
C42 C38 C37 . . 118.8(4)
C40 C39 C38 . . 119.9(4)
C40 C39 H39 . . 120.0
C38 C39 H39 . . 120.0
C39 C40 C41 . . 119.6(4)
C39 C40 H40 . . 120.2
C41 C40 H40 . . 120.2
N3 C41 C40 . . 122.2(4)
N3 C41 H41 . . 118.9
C40 C41 H41 . . 118.9
N3 C42 C38 . . 121.7(3)
N3 C42 C31 . . 118.4(3)
C38 C42 C31 . . 120.0(3)

loop_
_geom_bond_atom_site_label_1
_geom_bond_atom_site_label_2
_geom_bond_site_symmetry_2
_geom_bond_distance
_geom_bond_publ_flag
Cd1 O1 . 2.410(3) yes
Cd1 O1 2_765 2.410(3) ?
Cd1 O2 . 2.256(3) yes
Cd1 O2 2_765 2.256(3) ?
Cd1 N1 . 2.298(3) yes
Cd1 N1 2_765 2.298(3) ?
Cd2 O4 . 2.317(3) yes
Cd2 O5 . 2.432(3) yes
Cd2 O7 . 2.316(2) yes
Cd2 O8 2_665 2.301(2) yes
Cd2 N2 . 2.335(3) yes
Cd2 N3 . 2.345(3) yes
O1 C1 . 1.237(5) ?
O2 C1 . 1.246(5) ?
O3 C8 . 1.192(7) ?
O4 C15 . 1.246(4) ?
O5 C15 . 1.244(5) ?
O6 C22 . 1.187(5) ?
O7 C23 . 1.256(4) ?
O8 C23 . 1.246(4) ?
O9 C30 . 1.158(6) ?
N1 C9 . 1.317(5) ?
N1 C13 . 1.354(5) ?
N2 C32 . 1.323(4) ?
N2 C31 . 1.336(4) ?
N3 C41 . 1.320(4) ?
N3 C42 . 1.353(4) ?
C1 C2 . 1.494(5) ?
C2 C3 . 1.375(6) ?
C2 C7 . 1.382(6) ?
C3 C4 . 1.377(7) ?
C3 H3 . 0.9300 ?
C4 C5 . 1.380(7) ?
C4 H4 . 0.9300 ?
C5 C6 . 1.370(7) ?
C5 C8 . 1.465(7) ?
C6 C7 . 1.364(6) ?
C6 H6 . 0.9300 ?
C7 H7 . 0.9300 ?
C8 H8 . 0.9300 ?
C9 C10 . 1.386(7) ?
C9 H9 . 0.9300 ?
C10 C11 . 1.334(8) ?
C10 H10 . 0.9300 ?
C11 C12 . 1.411(7) ?
C11 H11 . 0.9300 ?
C12 C13 . 1.400(6) ?
C12 C14 . 1.425(7) ?
C13 C13 2_765 1.429(8) ?
C14 C14 2_765 1.333(11) ?
C14 H14 . 0.9300 ?
C15 C16 . 1.497(5) ?
C16 C21 . 1.372(5) ?
C16 C17 . 1.380(6) ?
C17 C18 . 1.383(5) ?
C17 H17 . 0.9300 ?
C18 C19 . 1.381(5) ?
C18 H18 . 0.9300 ?
C19 C20 . 1.359(6) ?
C19 C22 . 1.482(5) ?
C20 C21 . 1.384(5) ?
C20 H20 . 0.9300 ?
C21 H21 . 0.9300 ?
C22 H22 . 0.9300 ?
C23 C24 . 1.499(5) ?
C24 C29 . 1.378(5) ?
C24 C25 . 1.386(5) ?
C25 C26 . 1.384(5) ?
C25 H25 . 0.9300 ?
C26 C27 . 1.366(5) ?
C26 H26 . 0.9300 ?
C27 C28 . 1.374(6) ?
C27 C30 . 1.497(6) ?
C28 C29 . 1.387(5) ?
C28 H28 . 0.9300 ?
C29 H29 . 0.9300 ?
C30 H30 . 0.9300 ?
C31 C35 . 1.411(5) ?
C31 C42 . 1.440(5) ?
C32 C33 . 1.382(5) ?
C32 H32 . 0.9300 ?
C33 C34 . 1.346(5) ?
C33 H33 . 0.9300 ?
C34 C35 . 1.405(5) ?
C34 H34 . 0.9300 ?
C35 C36 . 1.427(5) ?
C36 C37 . 1.338(6) ?
C36 H36 . 0.9300 ?
C37 C38 . 1.428(6) ?
C37 H37 . 0.9300 ?
C38 C39 . 1.391(6) ?
C38 C42 . 1.408(5) ?
C39 C40 . 1.351(7) ?
C39 H39 . 0.9300 ?
C40 C41 . 1.391(6) ?
C40 H40 . 0.9300 ?
C41 H41 . 0.9300 ?

loop_
_geom_torsion_atom_site_label_1
_geom_torsion_atom_site_label_2
_geom_torsion_atom_site_label_3
_geom_torsion_atom_site_label_4
_geom_torsion_site_symmetry_1
_geom_torsion_site_symmetry_4
_geom_torsion
O2 Cd1 O1 C1 2_765 . -130.4(3)
O2 Cd1 O1 C1 . . -2.1(2)
N1 Cd1 O1 C1 . . 121.3(3)
N1 Cd1 O1 C1 2_765 . 68.6(3)
O1 Cd1 O1 C1 2_765 . -77.1(3)
O2 Cd1 O2 C1 2_765 . 74.2(2)
N1 Cd1 O2 C1 . . -65.2(3)
N1 Cd1 O2 C1 2_765 . -144.1(2)
O1 Cd1 O2 C1 2_765 . 126.4(2)
O1 Cd1 O2 C1 . . 2.1(2)
O8 Cd2 O4 C15 2_665 . -164.7(2)
O7 Cd2 O4 C15 . . 92.9(2)
N2 Cd2 O4 C15 . . 7.0(3)
N3 Cd2 O4 C15 . . -82.0(2)
O5 Cd2 O4 C15 . . -1.0(2)
O8 Cd2 O5 C15 2_665 . 24.4(3)
O7 Cd2 O5 C15 . . -91.4(2)
O4 Cd2 O5 C15 . . 1.0(2)
N2 Cd2 O5 C15 . . -173.7(3)
N3 Cd2 O5 C15 . . 116.5(2)
O8 Cd2 O7 C23 2_665 . -42.8(3)
O4 Cd2 O7 C23 . . 42.2(3)
N2 Cd2 O7 C23 . . 179.6(3)
N3 Cd2 O7 C23 . . -146.7(3)
O5 Cd2 O7 C23 . . 97.0(3)
C15 Cd2 O7 C23 . . 69.6(3)
O2 Cd1 N1 C9 2_765 . -68.9(3)
O2 Cd1 N1 C9 . . 76.9(3)
N1 Cd1 N1 C9 2_765 . 179.6(4)
O1 Cd1 N1 C9 2_765 . -124.0(3)
O1 Cd1 N1 C9 . . 27.4(3)
O2 Cd1 N1 C13 2_765 . 112.1(3)
O2 Cd1 N1 C13 . . -102.0(3)
N1 Cd1 N1 C13 2_765 . 0.7(2)
O1 Cd1 N1 C13 2_765 . 57.0(3)
O1 Cd1 N1 C13 . . -151.5(3)
O7 Cd2 N2 C32 . . -17.7(3)
O4 Cd2 N2 C32 . . 73.2(3)
N3 Cd2 N2 C32 . . 180.0(3)
O5 Cd2 N2 C32 . . 79.7(3)
C15 Cd2 N2 C32 . . 76.6(3)
O8 Cd2 N2 C31 2_665 . 67.6(3)
O7 Cd2 N2 C31 . . 169.2(2)
O4 Cd2 N2 C31 . . -100.0(2)
N3 Cd2 N2 C31 . . 6.8(2)
O5 Cd2 N2 C31 . . -93.5(2)
C15 Cd2 N2 C31 . . -96.6(2)
O8 Cd2 N3 C41 2_665 . 33.6(3)
O7 Cd2 N3 C41 . . 142.1(3)
O4 Cd2 N3 C41 . . -47.8(3)
N2 Cd2 N3 C41 . . 177.7(3)
O5 Cd2 N3 C41 . . -101.9(3)
C15 Cd2 N3 C41 . . -76.3(3)
O8 Cd2 N3 C42 2_665 . -149.7(2)
O7 Cd2 N3 C42 . . -41.2(3)
O4 Cd2 N3 C42 . . 129.0(2)
N2 Cd2 N3 C42 . . -5.6(2)
O5 Cd2 N3 C42 . . 74.8(2)
C15 Cd2 N3 C42 . . 100.4(2)
Cd1 O1 C1 O2 . . 3.7(4)
Cd1 O1 C1 C2 . . -178.2(3)
Cd1 O2 C1 O1 . . -4.0(5)
Cd1 O2 C1 C2 . . 177.9(3)
O1 C1 C2 C3 . . -3.0(6)
O2 C1 C2 C3 . . 175.2(4)
O1 C1 C2 C7 . . 178.3(4)
O2 C1 C2 C7 . . -3.5(6)
C7 C2 C3 C4 . . 0.1(8)
C1 C2 C3 C4 . . -178.7(5)
C2 C3 C4 C5 . . -1.8(9)
C3 C4 C5 C6 . . 2.4(9)
C3 C4 C5 C8 . . -179.4(6)
C4 C5 C6 C7 . . -1.3(8)
C8 C5 C6 C7 . . -179.4(5)
C5 C6 C7 C2 . . -0.4(7)
C3 C2 C7 C6 . . 1.0(7)
C1 C2 C7 C6 . . 179.8(4)
C6 C5 C8 O3 . . -2.6(10)
C4 C5 C8 O3 . . 179.3(6)
C13 N1 C9 C10 . . 0.1(6)
Cd1 N1 C9 C10 . . -178.8(4)
N1 C9 C10 C11 . . 0.4(8)
C9 C10 C11 C12 . . -0.6(8)
C10 C11 C12 C13 . . 0.4(7)
C10 C11 C12 C14 . . -177.6(5)
C9 N1 C13 C12 . . -0.3(6)
Cd1 N1 C13 C12 . . 178.7(3)
C9 N1 C13 C13 . 2_765 179.1(4)
Cd1 N1 C13 C13 . 2_765 -1.9(6)
C11 C12 C13 N1 . . 0.0(6)
C14 C12 C13 N1 . . 178.2(4)
C11 C12 C13 C13 . 2_765 -179.3(4)
C14 C12 C13 C13 . 2_765 -1.2(7)
C13 C12 C14 C14 . 2_765 1.0(9)
C11 C12 C14 C14 . 2_765 178.9(6)
Cd2 O5 C15 O4 . . -1.7(4)
Cd2 O5 C15 C16 . . 177.5(3)
Cd2 O4 C15 O5 . . 1.8(4)
Cd2 O4 C15 C16 . . -177.4(3)
O5 C15 C16 C21 . . 2.8(5)
O4 C15 C16 C21 . . -177.9(4)
O5 C15 C16 C17 . . -176.0(4)
O4 C15 C16 C17 . . 3.3(5)
C21 C16 C17 C18 . . -1.0(6)
C15 C16 C17 C18 . . 177.7(4)
C16 C17 C18 C19 . . 0.6(6)
C17 C18 C19 C20 . . -0.9(6)
C17 C18 C19 C22 . . 178.5(4)
C18 C19 C20 C21 . . 1.7(7)
C22 C19 C20 C21 . . -177.7(4)
C17 C16 C21 C20 . . 1.8(6)
C15 C16 C21 C20 . . -177.0(4)
C19 C20 C21 C16 . . -2.2(7)
C20 C19 C22 O6 . . 173.3(5)
C18 C19 C22 O6 . . -6.1(7)
Cd2 O8 C23 O7 2_665 . 5.9(4)
Cd2 O8 C23 C24 2_665 . -172.0(2)
Cd2 O7 C23 O8 . . 97.4(4)
Cd2 O7 C23 C24 . . -84.8(4)
O8 C23 C24 C29 . . 175.9(3)
O7 C23 C24 C29 . . -2.0(5)
O8 C23 C24 C25 . . -4.5(5)
O7 C23 C24 C25 . . 177.6(3)
C29 C24 C25 C26 . . -0.2(5)
C23 C24 C25 C26 . . -179.8(3)
C24 C25 C26 C27 . . 0.2(5)
C25 C26 C27 C28 . . -0.3(6)
C25 C26 C27 C30 . . 179.5(4)
C26 C27 C28 C29 . . 0.6(6)
C30 C27 C28 C29 . . -179.2(4)
C25 C24 C29 C28 . . 0.5(6)
C23 C24 C29 C28 . . -179.9(3)
C27 C28 C29 C24 . . -0.6(6)
C26 C27 C30 O9 . . -176.7(6)
C28 C27 C30 O9 . . 3.1(9)
C32 N2 C31 C35 . . -0.8(4)
Cd2 N2 C31 C35 . . 172.8(2)
C32 N2 C31 C42 . . 179.0(3)
Cd2 N2 C31 C42 . . -7.4(3)
C31 N2 C32 C33 . . 0.2(5)
Cd2 N2 C32 C33 . . -172.8(3)
N2 C32 C33 C34 . . 0.7(6)
C32 C33 C34 C35 . . -0.8(6)
C33 C34 C35 C31 . . 0.2(5)
C33 C34 C35 C36 . . -178.6(4)
N2 C31 C35 C34 . . 0.6(5)
C42 C31 C35 C34 . . -179.2(3)
N2 C31 C35 C36 . . 179.5(3)
C42 C31 C35 C36 . . -0.3(5)
C34 C35 C36 C37 . . 177.3(4)
C31 C35 C36 C37 . . -1.5(5)
C35 C36 C37 C38 . . 0.6(6)
C36 C37 C38 C39 . . -179.9(4)
C36 C37 C38 C42 . . 2.1(6)
C42 C38 C39 C40 . . 1.2(6)
C37 C38 C39 C40 . . -176.8(4)
C38 C39 C40 C41 . . -0.6(7)
C42 N3 C41 C40 . . 0.5(5)
Cd2 N3 C41 C40 . . 177.2(3)
C39 C40 C41 N3 . . -0.3(6)
C41 N3 C42 C38 . . 0.1(5)
Cd2 N3 C42 C38 . . -176.9(2)
C41 N3 C42 C31 . . -178.9(3)
Cd2 N3 C42 C31 . . 4.1(4)
C39 C38 C42 N3 . . -0.9(5)
C37 C38 C42 N3 . . 177.2(3)
C39 C38 C42 C31 . . 178.1(3)
C37 C38 C42 C31 . . -3.8(5)
N2 C31 C42 N3 . . 2.2(4)
C35 C31 C42 N3 . . -178.0(3)
N2 C31 C42 C38 . . -176.9(3)
C35 C31 C42 C38 . . 2.9(4)
